data_7037160
loop_
_publ_author_name
'Pettinari, Riccardo'
'Marchetti, Fabio'
'Pettinari, Claudio'
'Condello, Francesca'
'Petrini, Agnese'
'Scopelliti, Rosario'
'Riedel, Tina'
'Dyson, Paul J.'

_publ_section_title
;
 Organometallic rhodium(iii) and iridium(iii) cyclopentadienyl complexes
 with curcumin and bisdemethoxycurcumin co-ligands.
;
_journal_issue 47
_journal_name_full 'Dalton transactions (Cambridge, England : 2003)'
_journal_page_first 20523
_journal_page_last 20531
_journal_paper_doi 10.1039/c5dt03037d
_journal_volume 44
_journal_year 2015
_chemical_formula_moiety 'C35 H42 Ir N3 O4 P, C F3 O3 S'
_chemical_formula_sum 'C36 H42 F3 Ir N3 O7 P S'
_chemical_formula_weight 940.96
_space_group_IT_number 2
_symmetry_cell_setting triclinic
_symmetry_space_group_name_Hall '-P 1'
_symmetry_space_group_name_H-M 'P -1'
_atom_sites_solution_hydrogens geom
_atom_sites_solution_primary direct
_atom_sites_solution_secondary difmap
_audit_creation_method SHELXL-97
_audit_update_record
;
2015-07-10 deposited with the CCDC.
2015-10-27 downloaded from the CCDC.
;
_cell_angle_alpha 98.921(10)
_cell_angle_beta 94.649(9)
_cell_angle_gamma 106.740(7)
_cell_formula_units_Z 2
_cell_length_a 10.7256(7)
_cell_length_b 12.7714(14)
_cell_length_c 14.1260(17)
_cell_measurement_reflns_used 338
_cell_measurement_temperature 100(2)
_cell_measurement_theta_max 22
_cell_measurement_theta_min 3
_cell_volume 1814.3(3)
_computing_cell_refinement 'Dirax/lsq (Duisenberg & Schreurs, 1989-2000)'
_computing_data_collection 'Collect (Bruker AXS BV, 1997-2004)'
_computing_data_reduction 'EvalCCD (Duisenberg & Schreurs, 1990-2000)'
_computing_molecular_graphics 'Bruker SHELXTL'
_computing_publication_material 'Bruker SHELXTL'
_computing_structure_refinement 'SHELXL-97 (Sheldrick, 1997)'
_computing_structure_solution 'SHELXS-97 (Sheldrick, 1990)'
_diffrn_ambient_temperature 100(2)
_diffrn_measured_fraction_theta_full 0.973
_diffrn_measured_fraction_theta_max 0.973
_diffrn_measurement_device_type 'Bruker APEX II CCD'
_diffrn_measurement_method 'phi and omega scans'
_diffrn_radiation_monochromator graphite
_diffrn_radiation_source 'fine-focus sealed tube'
_diffrn_radiation_type MoK\a
_diffrn_radiation_wavelength 0.71073
_diffrn_reflns_av_R_equivalents 0.0505
_diffrn_reflns_av_sigmaI/netI 0.0526
_diffrn_reflns_limit_h_max 13
_diffrn_reflns_limit_h_min -15
_diffrn_reflns_limit_k_max 17
_diffrn_reflns_limit_k_min -17
_diffrn_reflns_limit_l_max 19
_diffrn_reflns_limit_l_min -19
_diffrn_reflns_number 29732
_diffrn_reflns_theta_full 30.00
_diffrn_reflns_theta_max 30.00
_diffrn_reflns_theta_min 1.69
_exptl_absorpt_coefficient_mu 3.850
_exptl_absorpt_correction_T_max 0.7460
_exptl_absorpt_correction_T_min 0.4071
_exptl_absorpt_correction_type multi-scan
_exptl_absorpt_process_details 'SADABS 2008, Bruker AXS, 2008'
_exptl_crystal_colour orange
_exptl_crystal_density_diffrn 1.722
_exptl_crystal_density_method 'not measured'
_exptl_crystal_description prism
_exptl_crystal_F_000 940
_exptl_crystal_size_max 0.47
_exptl_crystal_size_mid 0.26
_exptl_crystal_size_min 0.07
_refine_diff_density_max 3.445
_refine_diff_density_min -3.824
_refine_diff_density_rms 0.187
_refine_ls_extinction_method none
_refine_ls_goodness_of_fit_ref 1.062
_refine_ls_hydrogen_treatment constr
_refine_ls_matrix_type full
_refine_ls_number_parameters 511
_refine_ls_number_reflns 10271
_refine_ls_number_restraints 139
_refine_ls_restrained_S_all 1.063
_refine_ls_R_factor_all 0.0636
_refine_ls_R_factor_gt 0.0468
_refine_ls_shift/su_max 0.001
_refine_ls_shift/su_mean 0.000
_refine_ls_structure_factor_coef Fsqd
_refine_ls_weighting_details 'calc w=1/[\s^2^(Fo^2^)+(0.0527P)^2^+11.3786P] where P=(Fo^2^+2Fc^2^)/3'
_refine_ls_weighting_scheme calc
_refine_ls_wR_factor_gt 0.1135
_refine_ls_wR_factor_ref 0.1297
_reflns_number_gt 8726
_reflns_number_total 10271
_reflns_threshold_expression >2sigma(I)
_cod_data_source_file c5dt03037d2.cif
_cod_data_source_block rp08
_cod_depositor_comments 'Adding full bibliography for 7037158--7037160.cif.'
_cod_database_code 7037160
_publcif_datablock.id {a11d4e8c-e891-4d9d-87c7-f31e944c7eaa}

loop_
_symmetry_equiv_pos_as_xyz
'x, y, z'
'-x, -y, -z'

loop_
_atom_site_label
_atom_site_type_symbol
_atom_site_fract_x
_atom_site_fract_y
_atom_site_fract_z
_atom_site_U_iso_or_equiv
_atom_site_adp_type
_atom_site_occupancy
_atom_site_symmetry_multiplicity
_atom_site_calc_flag
_atom_site_refinement_flags
_atom_site_disorder_assembly
_atom_site_disorder_group
Ir1 Ir 0.38154(2) 0.263702(17) 0.233184(13) 0.02428(7) Uani 1 1 d . . .
P1 P 0.47338(13) 0.12130(11) 0.22795(9) 0.0233(3) Uani 1 1 d . . .
O1 O 0.5728(4) 0.3724(3) 0.2859(3) 0.0269(8) Uani 1 1 d . . .
O2 O 0.3593(4) 0.2408(3) 0.3757(3) 0.0288(8) Uani 1 1 d . . .
O3 O 1.3486(4) 0.8195(4) 0.4313(3) 0.0435(11) Uani 1 1 d . . .
H3 H 1.3787 0.8388 0.3815 0.065 Uiso 1 1 calc R . .
O4 O -0.0683(5) 0.1382(4) 0.8359(3) 0.0448(11) Uani 1 1 d . . .
H4A H -0.0397 0.1849 0.8875 0.067 Uiso 1 1 calc R . .
N1 N 0.6858(5) 0.0635(4) 0.2988(3) 0.0304(10) Uani 1 1 d . . .
N2 N 0.4663(5) -0.0731(4) 0.2929(3) 0.0301(10) Uani 1 1 d . . .
N3 N 0.5627(5) -0.0457(4) 0.1410(3) 0.0302(10) Uani 1 1 d . . .
C1 C 1.0529(6) 0.6140(5) 0.2889(4) 0.0335(12) Uani 1 1 d . . .
H1 H 1.0198 0.5799 0.2235 0.040 Uiso 1 1 calc R . .
C2 C 1.1788(6) 0.6897(5) 0.3102(4) 0.0319(12) Uani 1 1 d . . .
H2 H 1.2312 0.7057 0.2600 0.038 Uiso 1 1 calc R . .
C3 C 1.2270(6) 0.7415(5) 0.4054(4) 0.0345(12) Uani 1 1 d . . .
C4 C 1.1499(6) 0.7154(6) 0.4782(4) 0.0426(16) Uani 1 1 d . . .
H4B H 1.1827 0.7506 0.5434 0.051 Uiso 1 1 calc R . .
C5 C 1.0260(6) 0.6387(6) 0.4562(4) 0.0374(14) Uani 1 1 d . . .
H5 H 0.9752 0.6209 0.5069 0.045 Uiso 1 1 calc R . .
C6 C 0.9740(5) 0.5867(4) 0.3605(4) 0.0270(10) Uani 1 1 d . . .
C7 C 0.8372(5) 0.5104(4) 0.3353(4) 0.0277(11) Uani 1 1 d . . .
H7 H 0.8079 0.4765 0.2694 0.033 Uiso 1 1 calc R . .
C8 C 0.7533(6) 0.4865(5) 0.3986(4) 0.0292(11) Uani 1 1 d . . .
H8 H 0.7824 0.5224 0.4641 0.035 Uiso 1 1 calc R . .
C9 C 0.6188(5) 0.4089(4) 0.3757(4) 0.0258(10) Uani 1 1 d . . .
C10 C 0.5524(6) 0.3824(5) 0.4547(4) 0.0301(11) Uani 1 1 d . . .
H10 H 0.5960 0.4220 0.5167 0.036 Uiso 1 1 calc R . .
C11 C 0.4304(5) 0.3049(5) 0.4524(4) 0.0269(10) Uani 1 1 d . . .
C12 C 0.3743(6) 0.2926(5) 0.5438(4) 0.0303(11) Uani 1 1 d . . .
H12 H 0.4243 0.3354 0.6030 0.036 Uiso 1 1 calc R . .
C13 C 0.2554(6) 0.2231(5) 0.5449(4) 0.0292(11) Uani 1 1 d . . .
H13 H 0.2128 0.1798 0.4838 0.035 Uiso 1 1 calc R . .
C14 C 0.1803(6) 0.2031(5) 0.6256(4) 0.0305(11) Uani 1 1 d . . .
C15 C 0.2250(6) 0.2582(5) 0.7223(4) 0.0326(12) Uani 1 1 d . . .
H15 H 0.3109 0.3096 0.7388 0.039 Uiso 1 1 calc R . .
C16 C 0.1430(6) 0.2373(5) 0.7936(4) 0.0349(13) Uani 1 1 d . . .
H16 H 0.1728 0.2755 0.8584 0.042 Uiso 1 1 calc R . .
C17 C 0.0179(7) 0.1607(5) 0.7704(4) 0.0341(12) Uani 1 1 d . . .
C18 C -0.0257(7) 0.1048(5) 0.6755(5) 0.0389(14) Uani 1 1 d . . .
H18 H -0.1107 0.0518 0.6596 0.047 Uiso 1 1 calc R . .
C19 C 0.0537(7) 0.1260(5) 0.6048(4) 0.0364(13) Uani 1 1 d . . .
H19 H 0.0224 0.0877 0.5402 0.044 Uiso 1 1 calc R . .
C20 C 0.6384(5) 0.1609(5) 0.2959(4) 0.0284(11) Uani 1 1 d . . .
H20A H 0.7001 0.2154 0.2655 0.034 Uiso 1 1 calc R . .
H20B H 0.6368 0.1973 0.3628 0.034 Uiso 1 1 calc R . .
C21 C 0.3901(6) 0.0067(5) 0.2879(4) 0.0289(11) Uani 1 1 d . . .
H21A H 0.3787 0.0378 0.3541 0.035 Uiso 1 1 calc R . .
H21B H 0.3018 -0.0331 0.2517 0.035 Uiso 1 1 calc R . .
C22 C 0.4994(6) 0.0377(5) 0.1170(4) 0.0286(11) Uani 1 1 d . . .
H22A H 0.4140 -0.0008 0.0763 0.034 Uiso 1 1 calc R . .
H22B H 0.5558 0.0874 0.0797 0.034 Uiso 1 1 calc R . .
C23 C 0.5997(6) -0.0172(5) 0.3472(4) 0.0317(12) Uani 1 1 d . . .
H23A H 0.5910 0.0216 0.4115 0.038 Uiso 1 1 calc R . .
H23B H 0.6420 -0.0747 0.3577 0.038 Uiso 1 1 calc R . .
C24 C 0.4803(6) -0.1239(5) 0.1943(4) 0.0293(11) Uani 1 1 d . . .
H24A H 0.5187 -0.1850 0.1990 0.035 Uiso 1 1 calc R . .
H24B H 0.3918 -0.1570 0.1566 0.035 Uiso 1 1 calc R . .
C25 C 0.6927(6) 0.0089(5) 0.2008(4) 0.0331(12) Uani 1 1 d . . .
H25A H 0.7381 -0.0478 0.2057 0.040 Uiso 1 1 calc R . .
H25B H 0.7464 0.0650 0.1674 0.040 Uiso 1 1 calc R . .
C26 C 0.2204(6) 0.3404(5) 0.2275(4) 0.0317(12) Uani 1 1 d . . .
C27 C 0.1742(6) 0.2208(5) 0.1853(4) 0.0332(12) Uani 1 1 d . . .
C28 C 0.2401(6) 0.2035(5) 0.1027(4) 0.0318(12) Uani 1 1 d . . .
C29 C 0.3349(7) 0.3085(5) 0.0968(4) 0.0376(14) Uani 1 1 d . . .
C30 C 0.3153(7) 0.3940(5) 0.1722(5) 0.0388(14) Uani 1 1 d . . .
C31 C 0.1705(7) 0.3891(6) 0.3140(5) 0.0450(16) Uani 1 1 d . . .
H31A H 0.2219 0.4676 0.3351 0.068 Uiso 1 1 calc R . .
H31B H 0.1789 0.3484 0.3663 0.068 Uiso 1 1 calc R . .
H31C H 0.0779 0.3832 0.2973 0.068 Uiso 1 1 calc R . .
C32 C 0.0691(6) 0.1352(6) 0.2214(5) 0.0408(14) Uani 1 1 d . . .
H32A H -0.0176 0.1394 0.1979 0.061 Uiso 1 1 calc R . .
H32B H 0.0819 0.1501 0.2922 0.061 Uiso 1 1 calc R . .
H32C H 0.0747 0.0607 0.1974 0.061 Uiso 1 1 calc R . .
C33 C 0.2096(7) 0.0962(5) 0.0313(4) 0.0374(13) Uani 1 1 d . . .
H33A H 0.1388 0.0921 -0.0188 0.056 Uiso 1 1 calc R . .
H33B H 0.1820 0.0333 0.0648 0.056 Uiso 1 1 calc R . .
H33C H 0.2882 0.0933 0.0015 0.056 Uiso 1 1 calc R . .
C34 C 0.4190(9) 0.3316(8) 0.0178(5) 0.065(3) Uani 1 1 d . . .
H34A H 0.4423 0.2648 -0.0075 0.097 Uiso 1 1 calc R . .
H34B H 0.4992 0.3930 0.0438 0.097 Uiso 1 1 calc R . .
H34C H 0.3703 0.3520 -0.0344 0.097 Uiso 1 1 calc R . .
C35 C 0.3967(9) 0.5135(6) 0.1910(6) 0.055(2) Uani 1 1 d . . .
H35A H 0.3815 0.5511 0.2529 0.082 Uiso 1 1 calc R . .
H35B H 0.3723 0.5493 0.1390 0.082 Uiso 1 1 calc R . .
H35C H 0.4899 0.5184 0.1934 0.082 Uiso 1 1 calc R . .
C36A C -0.2003(16) 0.3715(12) 1.0286(10) 0.076(4) Uani 0.510(12) 1 d PDU A 1
F1A F -0.2274(16) 0.3625(14) 0.9343(8) 0.089(4) Uani 0.510(12) 1 d PDU A 1
F2A F -0.1287(17) 0.4748(9) 1.0672(8) 0.078(4) Uani 0.510(12) 1 d PDU A 1
F3A F -0.3141(14) 0.3525(15) 1.0656(11) 0.117(5) Uani 0.510(12) 1 d PDU A 1
C36B C -0.1423(17) 0.3970(13) 1.0233(10) 0.076(4) Uani 0.490(12) 1 d PDU A 2
F1B F -0.1557(16) 0.3941(13) 0.9278(8) 0.074(4) Uani 0.490(12) 1 d PDU A 2
F2B F -0.0289(18) 0.4788(12) 1.0601(9) 0.102(5) Uani 0.490(12) 1 d PDU A 2
F3B F -0.2376(17) 0.4333(14) 1.0579(9) 0.089(4) Uani 0.490(12) 1 d PDU A 2
S1 S -0.13008(17) 0.26886(14) 1.05563(11) 0.0392(3) Uani 1 1 d DU . .
O5 O -0.0130(6) 0.2756(6) 1.0103(4) 0.0658(17) Uani 1 1 d U A .
O6 O -0.1143(7) 0.2917(5) 1.1589(4) 0.0617(16) Uani 1 1 d U A .
O7 O -0.2418(8) 0.1773(6) 1.0109(4) 0.092(3) Uani 1 1 d U A .

loop_
_atom_site_aniso_label
_atom_site_aniso_U_11
_atom_site_aniso_U_22
_atom_site_aniso_U_33
_atom_site_aniso_U_23
_atom_site_aniso_U_13
_atom_site_aniso_U_12
Ir1 0.02438(11) 0.02457(10) 0.01955(9) 0.00025(7) -0.00052(7) 0.00370(7)
P1 0.0224(6) 0.0252(6) 0.0178(5) -0.0005(4) 0.0001(4) 0.0033(5)
O1 0.0288(19) 0.0242(18) 0.0215(16) 0.0014(13) -0.0004(14) 0.0012(15)
O2 0.032(2) 0.0295(19) 0.0202(16) 0.0009(14) 0.0043(14) 0.0035(16)
O3 0.034(2) 0.051(3) 0.032(2) 0.012(2) -0.0025(17) -0.007(2)
O4 0.052(3) 0.044(3) 0.037(2) 0.005(2) 0.021(2) 0.009(2)
N1 0.027(2) 0.031(2) 0.029(2) 0.0009(18) -0.0033(18) 0.0065(19)
N2 0.035(3) 0.027(2) 0.025(2) 0.0045(17) 0.0019(18) 0.0056(19)
N3 0.032(2) 0.028(2) 0.027(2) -0.0029(17) 0.0040(18) 0.0071(19)
C1 0.038(3) 0.028(3) 0.029(3) -0.002(2) 0.002(2) 0.007(2)
C2 0.035(3) 0.030(3) 0.031(3) 0.005(2) 0.007(2) 0.009(2)
C3 0.031(3) 0.035(3) 0.034(3) 0.010(2) -0.001(2) 0.004(2)
C4 0.034(3) 0.056(4) 0.026(3) 0.012(3) -0.006(2) -0.004(3)
C5 0.031(3) 0.048(4) 0.027(3) 0.012(2) 0.000(2) 0.001(3)
C6 0.026(3) 0.024(2) 0.028(2) 0.0021(19) 0.002(2) 0.007(2)
C7 0.028(3) 0.023(2) 0.027(2) -0.0003(19) -0.001(2) 0.004(2)
C8 0.030(3) 0.025(2) 0.024(2) -0.0049(19) -0.002(2) 0.002(2)
C9 0.027(3) 0.021(2) 0.024(2) -0.0022(18) 0.0011(19) 0.0033(19)
C10 0.029(3) 0.035(3) 0.021(2) -0.001(2) 0.0005(19) 0.004(2)
C11 0.028(3) 0.031(3) 0.023(2) 0.0034(19) 0.0024(19) 0.012(2)
C12 0.033(3) 0.032(3) 0.022(2) 0.002(2) 0.003(2) 0.006(2)
C13 0.034(3) 0.029(3) 0.025(2) 0.002(2) 0.008(2) 0.012(2)
C14 0.038(3) 0.031(3) 0.027(2) 0.005(2) 0.008(2) 0.016(2)
C15 0.035(3) 0.033(3) 0.030(3) 0.006(2) 0.005(2) 0.012(2)
C16 0.042(3) 0.041(3) 0.023(2) 0.003(2) 0.004(2) 0.015(3)
C17 0.043(3) 0.032(3) 0.032(3) 0.008(2) 0.013(2) 0.014(3)
C18 0.037(3) 0.034(3) 0.042(3) -0.001(2) 0.012(3) 0.006(3)
C19 0.042(3) 0.030(3) 0.032(3) -0.001(2) 0.012(2) 0.005(2)
C20 0.025(3) 0.026(2) 0.028(2) -0.0014(19) -0.0048(19) 0.004(2)
C21 0.029(3) 0.031(3) 0.024(2) 0.004(2) 0.005(2) 0.004(2)
C22 0.028(3) 0.032(3) 0.022(2) -0.0015(19) 0.0023(19) 0.007(2)
C23 0.032(3) 0.034(3) 0.027(2) 0.003(2) -0.002(2) 0.010(2)
C24 0.029(3) 0.024(2) 0.030(2) 0.001(2) 0.003(2) 0.004(2)
C25 0.032(3) 0.030(3) 0.034(3) 0.000(2) 0.005(2) 0.007(2)
C26 0.032(3) 0.026(3) 0.033(3) 0.000(2) -0.004(2) 0.008(2)
C27 0.033(3) 0.032(3) 0.028(3) 0.001(2) -0.003(2) 0.005(2)
C28 0.032(3) 0.033(3) 0.026(2) 0.003(2) -0.006(2) 0.007(2)
C29 0.042(3) 0.039(3) 0.024(2) 0.007(2) -0.009(2) 0.002(3)
C30 0.044(4) 0.029(3) 0.038(3) 0.007(2) -0.015(3) 0.006(2)
C31 0.046(4) 0.045(4) 0.045(4) -0.008(3) -0.002(3) 0.025(3)
C32 0.023(3) 0.041(3) 0.056(4) 0.010(3) 0.002(3) 0.007(2)
C33 0.039(3) 0.038(3) 0.028(3) -0.005(2) -0.009(2) 0.010(3)
C34 0.068(5) 0.086(6) 0.022(3) 0.017(3) -0.003(3) -0.006(5)
C35 0.067(5) 0.029(3) 0.056(4) 0.013(3) -0.020(4) 0.001(3)
C36A 0.096(9) 0.082(7) 0.059(6) -0.007(6) -0.013(7) 0.059(7)
F1A 0.115(10) 0.088(9) 0.062(6) -0.004(6) -0.040(7) 0.051(8)
F2A 0.129(9) 0.046(5) 0.059(5) -0.012(4) -0.016(7) 0.047(7)
F3A 0.088(9) 0.127(11) 0.127(10) -0.038(9) -0.004(8) 0.057(8)
C36B 0.111(9) 0.072(7) 0.052(6) 0.001(6) -0.008(7) 0.049(7)
F1B 0.110(10) 0.083(8) 0.040(5) 0.019(5) 0.003(6) 0.045(8)
F2B 0.146(12) 0.061(7) 0.068(7) 0.000(6) 0.008(9) -0.007(8)
F3B 0.117(9) 0.087(8) 0.074(6) 0.006(6) 0.001(7) 0.056(7)
S1 0.0429(9) 0.0400(8) 0.0274(6) 0.0010(6) 0.0038(6) 0.0041(7)
O5 0.046(3) 0.106(5) 0.042(3) -0.004(3) 0.005(2) 0.027(3)
O6 0.079(4) 0.061(3) 0.032(2) -0.003(2) 0.008(3) 0.007(3)
O7 0.095(5) 0.082(5) 0.046(3) -0.019(3) 0.022(3) -0.043(4)

loop_
_atom_type_symbol
_atom_type_description
_atom_type_scat_dispersion_real
_atom_type_scat_dispersion_imag
_atom_type_scat_source
C C 0.0033 0.0016 'International Tables Vol C Tables 4.2.6.8 and 6.1.1.4'
H H 0.0000 0.0000 'International Tables Vol C Tables 4.2.6.8 and 6.1.1.4'
N N 0.0061 0.0033 'International Tables Vol C Tables 4.2.6.8 and 6.1.1.4'
O O 0.0106 0.0060 'International Tables Vol C Tables 4.2.6.8 and 6.1.1.4'
F F 0.0171 0.0103 'International Tables Vol C Tables 4.2.6.8 and 6.1.1.4'
P P 0.1023 0.0942 'International Tables Vol C Tables 4.2.6.8 and 6.1.1.4'
S S 0.1246 0.1234 'International Tables Vol C Tables 4.2.6.8 and 6.1.1.4'
Ir Ir -1.4442 7.9887 'International Tables Vol C Tables 4.2.6.8 and 6.1.1.4'

loop_
_geom_angle_atom_site_label_1
_geom_angle_atom_site_label_2
_geom_angle_atom_site_label_3
_geom_angle
O2 Ir1 O1 88.03(15)
O2 Ir1 C29 156.5(2)
O1 Ir1 C29 104.1(2)
O2 Ir1 C27 95.1(2)
O1 Ir1 C27 155.8(2)
C29 Ir1 C27 65.7(2)
O2 Ir1 C28 130.0(2)
O1 Ir1 C28 141.64(19)
C29 Ir1 C28 39.1(2)
C27 Ir1 C28 38.7(2)
O2 Ir1 C26 91.8(2)
O1 Ir1 C26 116.70(18)
C29 Ir1 C26 64.8(3)
C27 Ir1 C26 39.3(2)
C28 Ir1 C26 64.7(2)
O2 Ir1 C30 121.4(2)
O1 Ir1 C30 93.74(19)
C29 Ir1 C30 39.1(3)
C27 Ir1 C30 64.1(2)
C28 Ir1 C30 64.3(2)
C26 Ir1 C30 37.0(2)
O2 Ir1 P1 83.95(12)
O1 Ir1 P1 86.45(12)
C29 Ir1 P1 116.4(2)
C27 Ir1 P1 117.78(17)
C28 Ir1 P1 100.68(17)
C26 Ir1 P1 156.37(15)
C30 Ir1 P1 154.68(19)
C20 P1 C22 99.6(3)
C20 P1 C21 99.1(3)
C22 P1 C21 98.8(3)
C20 P1 Ir1 114.44(19)
C22 P1 Ir1 125.4(2)
C21 P1 Ir1 115.3(2)
C9 O1 Ir1 125.1(3)
C11 O2 Ir1 125.5(4)
C3 O3 H3 109.5
C17 O4 H4A 109.5
C25 N1 C23 109.4(4)
C25 N1 C20 110.9(5)
C23 N1 C20 110.9(5)
C24 N2 C21 110.2(4)
C24 N2 C23 108.5(5)
C21 N2 C23 111.3(4)
C24 N3 C22 111.5(5)
C24 N3 C25 108.3(5)
C22 N3 C25 111.2(4)
C6 C1 C2 122.1(5)
C6 C1 H1 119.0
C2 C1 H1 119.0
C3 C2 C1 119.3(6)
C3 C2 H2 120.3
C1 C2 H2 120.3
O3 C3 C2 122.5(6)
O3 C3 C4 118.0(5)
C2 C3 C4 119.5(6)
C5 C4 C3 120.5(6)
C5 C4 H4B 119.7
C3 C4 H4B 119.7
C4 C5 C6 121.1(6)
C4 C5 H5 119.4
C6 C5 H5 119.4
C1 C6 C5 117.4(5)
C1 C6 C7 121.0(5)
C5 C6 C7 121.6(5)
C8 C7 C6 124.4(5)
C8 C7 H7 117.8
C6 C7 H7 117.8
C7 C8 C9 125.3(5)
C7 C8 H8 117.3
C9 C8 H8 117.3
O1 C9 C10 126.1(5)
O1 C9 C8 117.4(5)
C10 C9 C8 116.5(5)
C11 C10 C9 127.5(5)
C11 C10 H10 116.3
C9 C10 H10 116.3
O2 C11 C10 125.1(5)
O2 C11 C12 115.6(5)
C10 C11 C12 119.3(5)
C13 C12 C11 121.5(5)
C13 C12 H12 119.2
C11 C12 H12 119.2
C12 C13 C14 130.0(5)
C12 C13 H13 115.0
C14 C13 H13 115.0
C19 C14 C15 118.1(5)
C19 C14 C13 117.5(5)
C15 C14 C13 124.3(6)
C16 C15 C14 120.0(6)
C16 C15 H15 120.0
C14 C15 H15 120.0
C17 C16 C15 120.5(6)
C17 C16 H16 119.8
C15 C16 H16 119.8
O4 C17 C16 123.5(6)
O4 C17 C18 116.7(6)
C16 C17 C18 119.7(5)
C19 C18 C17 120.1(6)
C19 C18 H18 119.9
C17 C18 H18 119.9
C18 C19 C14 121.6(6)
C18 C19 H19 119.2
C14 C19 H19 119.2
N1 C20 P1 111.8(4)
N1 C20 H20A 109.3
P1 C20 H20A 109.3
N1 C20 H20B 109.3
P1 C20 H20B 109.3
H20A C20 H20B 107.9
N2 C21 P1 111.4(4)
N2 C21 H21A 109.3
P1 C21 H21A 109.3
N2 C21 H21B 109.3
P1 C21 H21B 109.3
H21A C21 H21B 108.0
N3 C22 P1 110.7(4)
N3 C22 H22A 109.5
P1 C22 H22A 109.5
N3 C22 H22B 109.5
P1 C22 H22B 109.5
H22A C22 H22B 108.1
N1 C23 N2 114.1(4)
N1 C23 H23A 108.7
N2 C23 H23A 108.7
N1 C23 H23B 108.7
N2 C23 H23B 108.7
H23A C23 H23B 107.6
N3 C24 N2 114.4(4)
N3 C24 H24A 108.7
N2 C24 H24A 108.7
N3 C24 H24B 108.7
N2 C24 H24B 108.7
H24A C24 H24B 107.6
N1 C25 N3 114.2(5)
N1 C25 H25A 108.7
N3 C25 H25A 108.7
N1 C25 H25B 108.7
N3 C25 H25B 108.7
H25A C25 H25B 107.6
C30 C26 C27 107.9(5)
C30 C26 C31 129.3(6)
C27 C26 C31 122.7(6)
C30 C26 Ir1 72.4(4)
C27 C26 Ir1 67.9(3)
C31 C26 Ir1 124.7(4)
C28 C27 C26 108.0(5)
C28 C27 C32 127.5(6)
C26 C27 C32 124.4(6)
C28 C27 Ir1 71.4(3)
C26 C27 Ir1 72.8(3)
C32 C27 Ir1 124.5(4)
C27 C28 C29 108.3(5)
C27 C28 C33 125.4(6)
C29 C28 C33 126.2(6)
C27 C28 Ir1 70.0(3)
C29 C28 Ir1 69.7(3)
C33 C28 Ir1 128.9(4)
C28 C29 C30 107.0(6)
C28 C29 C34 126.8(6)
C30 C29 C34 125.2(6)
C28 C29 Ir1 71.2(3)
C30 C29 Ir1 73.8(3)
C34 C29 Ir1 129.2(5)
C26 C30 C29 108.4(5)
C26 C30 C35 127.8(7)
C29 C30 C35 123.4(7)
C26 C30 Ir1 70.6(3)
C29 C30 Ir1 67.1(3)
C35 C30 Ir1 122.4(5)
C26 C31 H31A 109.5
C26 C31 H31B 109.5
H31A C31 H31B 109.5
C26 C31 H31C 109.5
H31A C31 H31C 109.5
H31B C31 H31C 109.5
C27 C32 H32A 109.5
C27 C32 H32B 109.5
H32A C32 H32B 109.5
C27 C32 H32C 109.5
H32A C32 H32C 109.5
H32B C32 H32C 109.5
C28 C33 H33A 109.5
C28 C33 H33B 109.5
H33A C33 H33B 109.5
C28 C33 H33C 109.5
H33A C33 H33C 109.5
H33B C33 H33C 109.5
C29 C34 H34A 109.5
C29 C34 H34B 109.5
H34A C34 H34B 109.5
C29 C34 H34C 109.5
H34A C34 H34C 109.5
H34B C34 H34C 109.5
C30 C35 H35A 109.5
C30 C35 H35B 109.5
H35A C35 H35B 109.5
C30 C35 H35C 109.5
H35A C35 H35C 109.5
H35B C35 H35C 109.5
F1A C36A F2A 109.6(12)
F1A C36A F3A 107.6(12)
F2A C36A F3A 107.1(12)
F1A C36A S1 111.0(11)
F2A C36A S1 114.4(10)
F3A C36A S1 106.9(12)
F3B C36B F1B 107.1(11)
F3B C36B F2B 105.4(12)
F1B C36B F2B 105.9(12)
F3B C36B S1 115.8(12)
F1B C36B S1 113.4(11)
F2B C36B S1 108.4(11)
O6 S1 O7 115.0(4)
O6 S1 O5 117.0(4)
O7 S1 O5 114.5(4)
O6 S1 C36A 101.2(6)
O7 S1 C36A 94.7(7)
O5 S1 C36A 111.0(7)
O6 S1 C36B 103.7(5)
O7 S1 C36B 110.9(7)
O5 S1 C36B 92.5(6)

loop_
_geom_bond_atom_site_label_1
_geom_bond_atom_site_label_2
_geom_bond_distance
Ir1 O2 2.101(4)
Ir1 O1 2.117(4)
Ir1 C29 2.154(6)
Ir1 C27 2.155(6)
Ir1 C28 2.174(5)
Ir1 C26 2.221(6)
Ir1 C30 2.245(6)
Ir1 P1 2.2990(15)
P1 C20 1.835(5)
P1 C22 1.843(5)
P1 C21 1.847(6)
O1 C9 1.286(6)
O2 C11 1.288(6)
O3 C3 1.373(7)
O3 H3 0.8400
O4 C17 1.364(7)
O4 H4A 0.8400
N1 C25 1.467(7)
N1 C23 1.469(8)
N1 C20 1.478(8)
N2 C24 1.481(7)
N2 C21 1.485(8)
N2 C23 1.487(7)
N3 C24 1.475(7)
N3 C22 1.484(8)
N3 C25 1.487(8)
C1 C6 1.392(8)
C1 C2 1.394(8)
C1 H1 0.9500
C2 C3 1.389(8)
C2 H2 0.9500
C3 C4 1.392(9)
C4 C5 1.382(8)
C4 H4B 0.9500
C5 C6 1.403(8)
C5 H5 0.9500
C6 C7 1.488(7)
C7 C8 1.327(8)
C7 H7 0.9500
C8 C9 1.473(7)
C8 H8 0.9500
C9 C10 1.404(7)
C10 C11 1.390(8)
C10 H10 0.9500
C11 C12 1.478(7)
C12 C13 1.331(8)
C12 H12 0.9500
C13 C14 1.462(8)
C13 H13 0.9500
C14 C19 1.405(9)
C14 C15 1.411(8)
C15 C16 1.398(8)
C15 H15 0.9500
C16 C17 1.392(9)
C16 H16 0.9500
C17 C18 1.392(9)
C18 C19 1.374(9)
C18 H18 0.9500
C19 H19 0.9500
C20 H20A 0.9900
C20 H20B 0.9900
C21 H21A 0.9900
C21 H21B 0.9900
C22 H22A 0.9900
C22 H22B 0.9900
C23 H23A 0.9900
C23 H23B 0.9900
C24 H24A 0.9900
C24 H24B 0.9900
C25 H25A 0.9900
C25 H25B 0.9900
C26 C30 1.416(9)
C26 C27 1.473(8)
C26 C31 1.492(9)
C27 C28 1.433(9)
C27 C32 1.510(9)
C28 C29 1.449(9)
C28 C33 1.504(8)
C29 C30 1.476(10)
C29 C34 1.503(10)
C30 C35 1.494(9)
C31 H31A 0.9800
C31 H31B 0.9800
C31 H31C 0.9800
C32 H32A 0.9800
C32 H32B 0.9800
C32 H32C 0.9800
C33 H33A 0.9800
C33 H33B 0.9800
C33 H33C 0.9800
C34 H34A 0.9800
C34 H34B 0.9800
C34 H34C 0.9800
C35 H35A 0.9800
C35 H35B 0.9800
C35 H35C 0.9800
C36A F1A 1.320(12)
C36A F2A 1.324(13)
C36A F3A 1.339(13)
C36A S1 1.763(15)
C36B F3B 1.335(13)
C36B F1B 1.339(13)
C36B F2B 1.356(14)
C36B S1 1.803(15)
S1 O6 1.429(5)
S1 O7 1.430(6)
S1 O5 1.442(6)

loop_
_geom_hbond_atom_site_label_D
_geom_hbond_atom_site_label_H
_geom_hbond_atom_site_label_A
_geom_hbond_distance_DH
_geom_hbond_distance_HA
_geom_hbond_distance_DA
_geom_hbond_angle_DHA
_geom_hbond_site_symmetry_A
O3 H3 N2 0.84 1.93 2.744(7) 163 1_665
O4 H4A O5 0.84 1.88 2.706(7) 167 .

loop_
_geom_torsion_atom_site_label_1
_geom_torsion_atom_site_label_2
_geom_torsion_atom_site_label_3
_geom_torsion_atom_site_label_4
_geom_torsion
O2 Ir1 P1 C20 -73.5(2)
O1 Ir1 P1 C20 14.9(2)
C29 Ir1 P1 C20 118.8(3)
C27 Ir1 P1 C20 -166.1(3)
C28 Ir1 P1 C20 156.9(3)
C26 Ir1 P1 C20 -154.0(4)
C30 Ir1 P1 C20 106.2(4)
O2 Ir1 P1 C22 163.4(3)
O1 Ir1 P1 C22 -108.2(2)
C29 Ir1 P1 C22 -4.3(3)
C27 Ir1 P1 C22 70.8(3)
C28 Ir1 P1 C22 33.8(3)
C26 Ir1 P1 C22 82.8(5)
C30 Ir1 P1 C22 -17.0(5)
O2 Ir1 P1 C21 40.5(2)
O1 Ir1 P1 C21 128.9(2)
C29 Ir1 P1 C21 -127.2(3)
C27 Ir1 P1 C21 -52.1(3)
C28 Ir1 P1 C21 -89.1(3)
C26 Ir1 P1 C21 -40.0(4)
C30 Ir1 P1 C21 -139.9(4)
O2 Ir1 O1 C9 -10.0(4)
C29 Ir1 O1 C9 149.6(5)
C27 Ir1 O1 C9 88.1(6)
C28 Ir1 O1 C9 163.2(4)
C26 Ir1 O1 C9 81.0(5)
C30 Ir1 O1 C9 111.3(5)
P1 Ir1 O1 C9 -94.1(4)
O1 Ir1 O2 C11 17.8(5)
C29 Ir1 O2 C11 -104.2(6)
C27 Ir1 O2 C11 -138.1(5)
C28 Ir1 O2 C11 -156.7(4)
C26 Ir1 O2 C11 -98.8(5)
C30 Ir1 O2 C11 -75.4(5)
P1 Ir1 O2 C11 104.5(5)
C6 C1 C2 C3 -1.2(10)
C1 C2 C3 O3 -178.0(6)
C1 C2 C3 C4 1.3(10)
O3 C3 C4 C5 179.1(7)
C2 C3 C4 C5 -0.2(11)
C3 C4 C5 C6 -1.0(11)
C2 C1 C6 C5 0.1(9)
C2 C1 C6 C7 176.6(6)
C4 C5 C6 C1 1.1(10)
C4 C5 C6 C7 -175.4(6)
C1 C6 C7 C8 -175.2(6)
C5 C6 C7 C8 1.1(9)
C6 C7 C8 C9 -178.2(5)
Ir1 O1 C9 C10 1.2(8)
Ir1 O1 C9 C8 -178.4(4)
C7 C8 C9 O1 -9.5(9)
C7 C8 C9 C10 170.9(6)
O1 C9 C10 C11 6.3(10)
C8 C9 C10 C11 -174.1(6)
Ir1 O2 C11 C10 -17.3(8)
Ir1 O2 C11 C12 162.6(4)
C9 C10 C11 O2 2.6(10)
C9 C10 C11 C12 -177.3(6)
O2 C11 C12 C13 -2.9(9)
C10 C11 C12 C13 177.0(6)
C11 C12 C13 C14 -176.5(6)
C12 C13 C14 C19 178.1(6)
C12 C13 C14 C15 0.0(10)
C19 C14 C15 C16 -1.4(9)
C13 C14 C15 C16 176.8(6)
C14 C15 C16 C17 1.2(9)
C15 C16 C17 O4 -178.4(6)
C15 C16 C17 C18 -0.1(10)
O4 C17 C18 C19 177.6(6)
C16 C17 C18 C19 -0.8(10)
C17 C18 C19 C14 0.5(11)
C15 C14 C19 C18 0.5(10)
C13 C14 C19 C18 -177.7(6)
C25 N1 C20 P1 60.3(5)
C23 N1 C20 P1 -61.4(5)
C22 P1 C20 N1 -50.1(4)
C21 P1 C20 N1 50.4(4)
Ir1 P1 C20 N1 173.7(3)
C24 N2 C21 P1 -61.1(5)
C23 N2 C21 P1 59.3(5)
C20 P1 C21 N2 -49.4(4)
C22 P1 C21 N2 51.8(4)
Ir1 P1 C21 N2 -172.0(3)
C24 N3 C22 P1 60.9(5)
C25 N3 C22 P1 -60.2(5)
C20 P1 C22 N3 49.8(4)
C21 P1 C22 N3 -51.0(4)
Ir1 P1 C22 N3 179.2(3)
C25 N1 C23 N2 -54.7(6)
C20 N1 C23 N2 67.9(6)
C24 N2 C23 N1 54.3(6)
C21 N2 C23 N1 -67.2(6)
C22 N3 C24 N2 -67.8(6)
C25 N3 C24 N2 54.9(6)
C21 N2 C24 N3 67.3(6)
C23 N2 C24 N3 -54.8(6)
C23 N1 C25 N3 55.0(6)
C20 N1 C25 N3 -67.6(6)
C24 N3 C25 N1 -54.8(6)
C22 N3 C25 N1 68.1(6)
O2 Ir1 C26 C30 145.6(3)
O1 Ir1 C26 C30 56.9(4)
C29 Ir1 C26 C30 -36.8(3)
C27 Ir1 C26 C30 -118.5(5)
C28 Ir1 C26 C30 -80.3(4)
P1 Ir1 C26 C30 -135.5(4)
O2 Ir1 C26 C27 -95.9(3)
O1 Ir1 C26 C27 175.4(3)
C29 Ir1 C26 C27 81.7(4)
C28 Ir1 C26 C27 38.2(3)
C30 Ir1 C26 C27 118.5(5)
P1 Ir1 C26 C27 -17.0(6)
O2 Ir1 C26 C31 19.5(6)
O1 Ir1 C26 C31 -69.2(6)
C29 Ir1 C26 C31 -162.9(6)
C27 Ir1 C26 C31 115.4(7)
C28 Ir1 C26 C31 153.6(6)
C30 Ir1 C26 C31 -126.1(7)
P1 Ir1 C26 C31 98.4(6)
C30 C26 C27 C28 -1.4(7)
C31 C26 C27 C28 178.9(6)
Ir1 C26 C27 C28 -63.1(4)
C30 C26 C27 C32 -177.9(6)
C31 C26 C27 C32 2.5(9)
Ir1 C26 C27 C32 120.4(6)
C30 C26 C27 Ir1 61.7(4)
C31 C26 C27 Ir1 -117.9(6)
O2 Ir1 C27 C28 -157.0(3)
O1 Ir1 C27 C28 106.3(5)
C29 Ir1 C27 C28 37.1(4)
C26 Ir1 C27 C28 116.5(5)
C30 Ir1 C27 C28 80.5(4)
P1 Ir1 C27 C28 -71.2(4)
O2 Ir1 C27 C26 86.5(3)
O1 Ir1 C27 C26 -10.1(6)
C29 Ir1 C27 C26 -79.4(4)
C28 Ir1 C27 C26 -116.5(5)
C30 Ir1 C27 C26 -36.0(4)
P1 Ir1 C27 C26 172.4(3)
O2 Ir1 C27 C32 -33.8(5)
O1 Ir1 C27 C32 -130.5(5)
C29 Ir1 C27 C32 160.3(6)
C28 Ir1 C27 C32 123.2(7)
C26 Ir1 C27 C32 -120.4(7)
C30 Ir1 C27 C32 -156.3(6)
P1 Ir1 C27 C32 52.0(6)
C26 C27 C28 C29 4.7(7)
C32 C27 C28 C29 -179.0(6)
Ir1 C27 C28 C29 -59.3(4)
C26 C27 C28 C33 -171.9(6)
C32 C27 C28 C33 4.5(10)
Ir1 C27 C28 C33 124.1(6)
C26 C27 C28 Ir1 64.0(4)
C32 C27 C28 Ir1 -119.6(6)
O2 Ir1 C28 C27 30.5(4)
O1 Ir1 C28 C27 -140.6(4)
C29 Ir1 C28 C27 -119.5(5)
C26 Ir1 C28 C27 -38.9(4)
C30 Ir1 C28 C27 -80.0(4)
P1 Ir1 C28 C27 121.6(3)
O2 Ir1 C28 C29 150.0(4)
O1 Ir1 C28 C29 -21.1(6)
C27 Ir1 C28 C29 119.5(5)
C26 Ir1 C28 C29 80.6(4)
C30 Ir1 C28 C29 39.4(4)
P1 Ir1 C28 C29 -119.0(4)
O2 Ir1 C28 C33 -89.4(6)
O1 Ir1 C28 C33 99.5(6)
C29 Ir1 C28 C33 120.7(7)
C27 Ir1 C28 C33 -119.9(7)
C26 Ir1 C28 C33 -158.8(6)
C30 Ir1 C28 C33 160.1(7)
P1 Ir1 C28 C33 1.7(6)
C27 C28 C29 C30 -6.1(7)
C33 C28 C29 C30 170.4(6)
Ir1 C28 C29 C30 -65.6(4)
C27 C28 C29 C34 -175.2(7)
C33 C28 C29 C34 1.3(11)
Ir1 C28 C29 C34 125.3(8)
C27 C28 C29 Ir1 59.5(4)
C33 C28 C29 Ir1 -124.0(6)
O2 Ir1 C29 C28 -74.2(6)
O1 Ir1 C29 C28 166.7(4)
C27 Ir1 C29 C28 -36.7(4)
C26 Ir1 C29 C28 -80.1(4)
C30 Ir1 C29 C28 -114.9(6)
P1 Ir1 C29 C28 73.6(4)
O2 Ir1 C29 C30 40.7(7)
O1 Ir1 C29 C30 -78.4(4)
C27 Ir1 C29 C30 78.3(4)
C28 Ir1 C29 C30 114.9(6)
C26 Ir1 C29 C30 34.8(4)
P1 Ir1 C29 C30 -171.4(3)
O2 Ir1 C29 C34 163.3(6)
O1 Ir1 C29 C34 44.1(7)
C27 Ir1 C29 C34 -159.2(7)
C28 Ir1 C29 C34 -122.6(8)
C26 Ir1 C29 C34 157.3(7)
C30 Ir1 C29 C34 122.5(8)
P1 Ir1 C29 C34 -48.9(7)
C27 C26 C30 C29 -2.4(7)
C31 C26 C30 C29 177.3(6)
Ir1 C26 C30 C29 56.5(4)
C27 C26 C30 C35 -175.3(6)
C31 C26 C30 C35 4.3(11)
Ir1 C26 C30 C35 -116.4(7)
C27 C26 C30 Ir1 -58.9(4)
C31 C26 C30 Ir1 120.8(7)
C28 C29 C30 C26 5.2(7)
C34 C29 C30 C26 174.5(6)
Ir1 C29 C30 C26 -58.6(4)
C28 C29 C30 C35 178.5(6)
C34 C29 C30 C35 -12.2(10)
Ir1 C29 C30 C35 114.7(6)
C28 C29 C30 Ir1 63.9(4)
C34 C29 C30 Ir1 -126.9(7)
O2 Ir1 C30 C26 -41.5(4)
O1 Ir1 C30 C26 -131.4(3)
C29 Ir1 C30 C26 120.8(5)
C27 Ir1 C30 C26 38.2(3)
C28 Ir1 C30 C26 81.4(4)
P1 Ir1 C30 C26 139.0(4)
O2 Ir1 C30 C29 -162.3(3)
O1 Ir1 C30 C29 107.8(4)
C27 Ir1 C30 C29 -82.6(4)
C28 Ir1 C30 C29 -39.4(4)
C26 Ir1 C30 C29 -120.8(5)
P1 Ir1 C30 C29 18.2(6)
O2 Ir1 C30 C35 81.6(7)
O1 Ir1 C30 C35 -8.3(7)
C29 Ir1 C30 C35 -116.1(8)
C27 Ir1 C30 C35 161.3(7)
C28 Ir1 C30 C35 -155.5(7)
C26 Ir1 C30 C35 123.1(8)
P1 Ir1 C30 C35 -97.9(7)
F1A C36A S1 O6 -177.9(10)
F2A C36A S1 O6 57.4(11)
F3A C36A S1 O6 -60.9(9)
F1A C36A S1 O7 -61.2(11)
F2A C36A S1 O7 174.1(10)
F3A C36A S1 O7 55.8(9)
F1A C36A S1 O5 57.2(11)
F2A C36A S1 O5 -67.4(11)
F3A C36A S1 O5 174.2(8)
F1A C36A S1 C36B 83(2)
F2A C36A S1 C36B -41.8(18)
F3A C36A S1 C36B -160(3)
F3B C36B S1 O6 -56.6(11)
F1B C36B S1 O6 179.0(10)
F2B C36B S1 O6 61.6(10)
F3B C36B S1 O7 67.4(12)
F1B C36B S1 O7 -57.0(12)
F2B C36B S1 O7 -174.4(9)
F3B C36B S1 O5 -175.2(11)
F1B C36B S1 O5 60.4(11)
F2B C36B S1 O5 -57.0(10)
F3B C36B S1 C36A 28.7(18)
F1B C36B S1 C36A -96(2)
F2B C36B S1 C36A 147(3)

loop_
_publcif_info_exptl_table_extra_item
sin_theta_over_lambda_max
